data_1001331
loop_
_publ_author_name
'Goreaud, M'
'Labbe, P'
'Raveau, B'

_publ_section_title
;
Cs P~8~ W~8~ O~40~: A diphosphate tungsten bronze with octagonal tunnels
;
_journal_coden_ASTM JSSCBI
_journal_name_full 'Journal of Solid State Chemistry'
_journal_page_first 41
_journal_page_last 48
_journal_paper_doi 10.1016/0022-4596(85)90250-6
_journal_volume 56
_journal_year 1985
_chemical_formula_structural 'Cs W8 (P2 O7)4 O12'
_chemical_formula_sum 'Cs O40 P8 W8'
_chemical_name_systematic
;
Caesium tungsten diphosphate oxide (1/8/4/12)
;
_space_group_IT_number 62
_symmetry_cell_setting orthorhombic
_symmetry_Int_Tables_number 62
_symmetry_space_group_name_Hall '-P 2n 2ac'
_symmetry_space_group_name_H-M 'P c m n'
_cell_angle_alpha 90
_cell_angle_beta 90
_cell_angle_gamma 90
_cell_formula_units_Z 1
_cell_length_a 13.061(1)
_cell_length_b 12.319(1)
_cell_length_c 5.2960(5)
_cell_volume 852.1
_refine_ls_R_factor_all 0.022
_cod_database_code 1001331

loop_
_symmetry_equiv_pos_as_xyz
x,y,z
1/2-x,1/2-y,1/2+z
-x,1/2+y,-z
1/2+x,-y,1/2-z
-x,-y,-z
1/2+x,1/2+y,1/2-z
x,1/2-y,z
1/2-x,y,1/2+z

loop_
_atom_site_aniso_label
_atom_site_aniso_U_11
_atom_site_aniso_U_12
_atom_site_aniso_U_13
_atom_site_aniso_U_22
_atom_site_aniso_U_23
_atom_site_aniso_U_33
Cs1 0.0158(9) 0. 0.003(2) 0.124(5) 0. 0.026(1)
W1 0.00340(4) -0.00021(4) -0.0002(1) 0.00316(4) 0.00008(9) 0.00336(5)
P1 0.0045(3) 0.0007(3) 0.0003(4) 0.0038(3) 0.0010(4) 0.0045(5)
O1 0.006(2) -0.0007(10) 0.002(1) 0.008(1) 0.001(1) 0.006(1)
O2 0.011(2) -0.0002(13) -0.008(1) 0.012(2) 0.002(1) 0.014(2)
O3 0.008(1) -0.0001(13) 0.004(1) 0.016(2) -0.002(1) 0.008(1)
O4 0.008(1) 0. -0.003(3) 0.006(1) 0. .00(2)
O5 0.007(1) 0.0021(8) 0.001(1) 0.006(1) 0.001(2) 0.011(1)
O6 0.009(1) 0. -0.004(4) 0.005(1) 0. 0.014(2)

loop_
_atom_site_label
_atom_site_type_symbol
_atom_site_symmetry_multiplicity
_atom_site_Wyckoff_symbol
_atom_site_fract_x
_atom_site_fract_y
_atom_site_fract_z
_atom_site_occupancy
_atom_site_attached_hydrogens
_atom_site_calc_flag
Cs1 Cs1+ 4 c 0.2982(3) 0.75 0.245(1) 0.25 0 d
W1 W5+ 8 d 0.15299(1) 0.10007(1) 0.25565(4) 1. 0 d
P1 P5+ 8 d 0.01997 0.62987(9) 0.2338(3) 1. 0 d
O1 O2- 8 d 0.2600(3) 0.4189(3) 0.4855(8) 1. 0 d
O2 O2- 8 d 0.0538(4) 0.3850(4) 0.552(1) 1. 0 d
O3 O2- 8 d 0.0282(4) 0.3818(4) 0.0250(9) 1. 0 d
O4 O2- 4 c 0.1684(3) 0.25 0.255(2) 1. 0 d
O5 O2- 8 d 0.1155(3) 0.5616(3) 0.260(1) 1. 0 d
O6 O2- 4 c 0.0654(4) 0.75 0.253(2) 1. 0 d

loop_
_atom_type_symbol
_atom_type_oxidation_number
Cs1+ 1.000
W5+ 4.875
P5+ 5.000
O2- -2.000
